data_2310378
loop_
_publ_author_name
'Feikema, Y.D.'

_publ_section_title
;
 The crystal structure of H5 I O6
;
_journal_name_full 'Acta Crystallographica (1,1948-23,1967)'
_journal_page_first 315
_journal_page_last 316
_journal_volume 14
_journal_year 1961
_chemical_formula_sum 'H5 I O6'
_chemical_name_systematic 'H5 (I O6)'
_space_group_IT_number 14
_symmetry_space_group_name_Hall '-P 2yn'
_symmetry_space_group_name_H-M 'P 1 21/n 1'
_cell_angle_alpha 90
_cell_angle_beta 111.5
_cell_angle_gamma 90
_cell_formula_units_Z 4
_cell_length_a 5.31
_cell_length_b 18.36
_cell_length_c 4.95
_cell_volume 449.004
_citation_journal_id_ASTM ACCRA9
_cod_data_source_file Feikema_ACCRA9_1961_1434.cif
_cod_data_source_block H5I1O6
_cod_original_cell_volume 449.0041
_cod_original_sg_symbol_Hall '-P 2ybc (x-z,y,z)'
_cod_original_formula_sum 'H5 I1 O6'
_cod_database_code 2310378

loop_
_symmetry_equiv_pos_as_xyz
x,y,z
-x+1/2,y+1/2,-z+1/2
-x,-y,-z
x-1/2,-y-1/2,z-1/2

loop_
_atom_site_label
_atom_site_type_symbol
_atom_site_fract_x
_atom_site_fract_y
_atom_site_fract_z
_atom_site_occupancy
_atom_site_U_iso_or_equiv
O6 O-2 0.543 0.182 0.771 1 0.0
I1 I+7 0.327 0.121 0.463 1 0.0
O3 O-2 0.09 0.064 0.162 1 0.0
O2 O-2 0.606 0.082 0.419 1 0.0
O5 O-2 0.038 0.168 0.504 1 0.0
O4 O-2 0.339 0.196 0.208 1 0.0
O1 O-2 0.299 0.051 0.722 1 0.0
